data_1515257
loop_
_publ_author_name
'Wang, Xi-Sen'
'Chrzanowski, Matthew'
'Gao, Wen-Yang'
'Wojtas, Lukasz'
'Chen, Yu-Sheng'
'Zaworotko, Michael J.'
'Ma, Shengqian'

_publ_section_title
;
 Vertex-directed self-assembly of a high symmetry supermolecular building
 block using a custom-designed porphyrin
;
_journal_issue 9
_journal_name_full 'Chemical Science'
_journal_page_first 2823
_journal_paper_doi 10.1039/c2sc20330h
_journal_volume 3
_journal_year 2012
_chemical_formula_sum 'C156 H60 Cd11 N12 O51'
_chemical_formula_weight 4154.56
_chemical_name_common MMPF-5
_chemical_name_systematic
;
?
;
_space_group_IT_number 221
_symmetry_cell_setting cubic
_symmetry_space_group_name_Hall '-P 4 2 3'
_symmetry_space_group_name_H-M 'P m -3 m'
_atom_sites_solution_hydrogens geom
_atom_sites_solution_primary direct
_atom_sites_solution_secondary difmap
_audit_creation_method SHELXL-97
_cell_angle_alpha 90.00
_cell_angle_beta 90.00
_cell_angle_gamma 90.00
_cell_formula_units_Z 1
_cell_length_a 22.521(15)
_cell_length_b 22.521(15)
_cell_length_c 22.521(15)
_cell_measurement_reflns_used 934
_cell_measurement_temperature 293(2)
_cell_measurement_theta_max 27.2
_cell_measurement_theta_min 2.78
_cell_volume 11423(13)
_computing_cell_refinement 'APEX2 (Bruker, 2010); SAINT (Bruker, 2009)'
_computing_data_collection 'APEX2 (Bruker, 2010)'
_computing_data_reduction 'SAINT (Bruker, 2009);XPREP(Sheldrick,2008)'
_computing_publication_material 'APEX2 (Bruker, 2010)'
_computing_structure_refinement 'SHELXL-97 (Sheldrick, 2008)'
_computing_structure_solution 'SHELXS-97 (Sheldrick, 2008)'
_diffrn_ambient_temperature 293(2)
_diffrn_measured_fraction_theta_full 0.974
_diffrn_measured_fraction_theta_max 0.974
_diffrn_measurement_device_type 'BRUKER SMART APEXII CCD'
_diffrn_measurement_method 'omega scans'
_diffrn_radiation_monochromator graphite
_diffrn_radiation_source 'fine-focus sealed tube'
_diffrn_radiation_type CuK\a
_diffrn_radiation_wavelength 1.54178
_diffrn_reflns_av_R_equivalents 0.0856
_diffrn_reflns_av_sigmaI/netI 0.0451
_diffrn_reflns_limit_h_max 15
_diffrn_reflns_limit_h_min -8
_diffrn_reflns_limit_k_max 15
_diffrn_reflns_limit_k_min -16
_diffrn_reflns_limit_l_max 15
_diffrn_reflns_limit_l_min -5
_diffrn_reflns_number 5323
_diffrn_reflns_theta_full 33.35
_diffrn_reflns_theta_max 33.35
_diffrn_reflns_theta_min 1.96
_exptl_absorpt_coefficient_mu 4.273
_exptl_absorpt_correction_T_max 0.6746
_exptl_absorpt_correction_T_min 0.6746
_exptl_absorpt_correction_type multi-scan
_exptl_absorpt_process_details 'SADABS; (Sheldrick, 2003)'
_exptl_crystal_colour black
_exptl_crystal_density_diffrn 0.604
_exptl_crystal_density_method 'not measured'
_exptl_crystal_description polyhedron
_exptl_crystal_F_000 2016
_exptl_crystal_size_max 0.10
_exptl_crystal_size_mid 0.10
_exptl_crystal_size_min 0.10
_platon_squeeze_details
;
;
_refine_diff_density_max 0.388
_refine_diff_density_min -0.324
_refine_diff_density_rms 0.059
_refine_ls_extinction_method none
_refine_ls_goodness_of_fit_ref 1.037
_refine_ls_hydrogen_treatment constr
_refine_ls_matrix_type full
_refine_ls_number_parameters 38
_refine_ls_number_reflns 483
_refine_ls_number_restraints 19
_refine_ls_restrained_S_all 1.035
_refine_ls_R_factor_all 0.1067
_refine_ls_R_factor_gt 0.0816
_refine_ls_shift/su_max 0.000
_refine_ls_shift/su_mean 0.000
_refine_ls_structure_factor_coef Fsqd
_refine_ls_weighting_details 'calc w=1/[\s^2^(Fo^2^)+(0.1761P)^2^+0.0000P] where P=(Fo^2^+2Fc^2^)/3'
_refine_ls_weighting_scheme calc
_refine_ls_wR_factor_gt 0.2268
_refine_ls_wR_factor_ref 0.2483
_reflns_number_gt 327
_reflns_number_total 483
_reflns_threshold_expression >2sigma(I)
_cod_data_source_file c2sc20330h.txt
_cod_data_source_block MMPF-5
_cod_original_sg_symbol_H-M Pm-3m
_cod_database_code 1515257

loop_
_symmetry_equiv_pos_as_xyz
'x, y, z'
'-y, x, z'
'-x, -y, z'
'y, -x, z'
'x, -z, y'
'x, -y, -z'
'x, z, -y'
'z, y, -x'
'-x, y, -z'
'-z, y, x'
'z, x, y'
'y, z, x'
'-y, -z, x'
'z, -x, -y'
'-y, z, -x'
'-z, -x, y'
'-z, x, -y'
'y, -z, -x'
'y, x, -z'
'-y, -x, -z'
'-x, z, y'
'-x, -z, -y'
'z, -y, x'
'-z, -y, -x'
'-x, -y, -z'
'y, -x, -z'
'x, y, -z'
'-y, x, -z'
'-x, z, -y'
'-x, y, z'
'-x, -z, y'
'-z, -y, x'
'x, -y, z'
'z, -y, -x'
'-z, -x, -y'
'-y, -z, -x'
'y, z, -x'
'-z, x, y'
'y, -z, x'
'z, x, -y'
'z, -x, y'
'-y, z, x'
'-y, -x, z'
'y, x, z'
'x, -z, -y'
'x, z, y'
'-z, y, -x'
'z, y, x'

loop_
_atom_site_label
_atom_site_type_symbol
_atom_site_fract_x
_atom_site_fract_y
_atom_site_fract_z
_atom_site_U_iso_or_equiv
_atom_site_adp_type
_atom_site_occupancy
_atom_site_symmetry_multiplicity
_atom_site_calc_flag
_atom_site_refinement_flags
Cd1 Cd 0.28534(10) 0.28534(10) 0.28534(10) 0.187(3) Uani 1 6 d SD
Cd2 Cd 0.4620(3) 0.0000 0.0000 0.137(3) Uani 0.50 8 d SPD
N1 N 0.5000 0.0000 0.0957(9) 0.114(8) Uiso 1 4 d SD
O2 O 0.3446(6) 0.2251(5) 0.2251(5) 0.204(8) Uiso 1 2 d SD
C8 C 0.5000 0.0509(7) 0.1309(8) 0.139(8) Uiso 1 2 d SD
C9 C 0.5000 0.0301(4) 0.1927(9) 0.157(10) Uiso 1 2 d SD
H9A H 0.5000 0.0542 0.2262 0.189 Uiso 1 2 calc SR
C10 C 0.4470(4) 0.2216(5) 0.2216(5) 0.113(7) Uiso 1 2 d SD
C11 C 0.5000 0.1091(7) 0.1091(7) 0.136(11) Uiso 1 4 d SD
C12 C 0.5000 0.1560(6) 0.1560(6) 0.105(10) Uiso 1 4 d SD
C14 C 0.5000 0.2427(5) 0.2427(5) 0.104(9) Uiso 1 4 d SD
H14A H 0.5000 0.2719 0.2719 0.125 Uiso 1 4 calc SR
C19 C 0.4469(4) 0.1777(5) 0.1777(5) 0.123(7) Uiso 1 2 d SD
H19A H 0.4111 0.1632 0.1632 0.148 Uiso 1 2 calc SR
O3 O 0.3924(7) 0.2829(5) 0.2829(5) 0.184(7) Uiso 1 2 d SD
C5 C 0.3894(9) 0.2445(6) 0.2445(6) 0.158(10) Uiso 1 2 d SD
O4 O 0.3560(9) 0.0000 0.0000 0.24(3) Uiso 0.50 8 d SPD

loop_
_atom_site_aniso_label
_atom_site_aniso_U_11
_atom_site_aniso_U_22
_atom_site_aniso_U_33
_atom_site_aniso_U_23
_atom_site_aniso_U_13
_atom_site_aniso_U_12
Cd1 0.187(3) 0.187(3) 0.187(3) 0.0387(16) 0.0387(16) 0.0387(16)
Cd2 0.187(8) 0.112(4) 0.112(4) 0.000 0.000 0.000

loop_
_atom_type_symbol
_atom_type_description
_atom_type_scat_dispersion_real
_atom_type_scat_dispersion_imag
_atom_type_scat_source
C C 0.0181 0.0091 'International Tables Vol C Tables 4.2.6.8 and 6.1.1.4'
H H 0.0000 0.0000 'International Tables Vol C Tables 4.2.6.8 and 6.1.1.4'
N N 0.0311 0.0180 'International Tables Vol C Tables 4.2.6.8 and 6.1.1.4'
O O 0.0492 0.0322 'International Tables Vol C Tables 4.2.6.8 and 6.1.1.4'
Cd Cd 0.1185 4.6533 'International Tables Vol C Tables 4.2.6.8 and 6.1.1.4'

loop_
_geom_angle_atom_site_label_1
_geom_angle_atom_site_label_2
_geom_angle_atom_site_label_3
_geom_angle
_geom_angle_site_symmetry_1
_geom_angle_site_symmetry_3
O2 Cd1 O2 109.0(4) . 12
O2 Cd1 O2 109.0(4) . 11
O2 Cd1 O2 109.0(4) 12 11
O2 Cd1 O3 53.3(6) . .
O2 Cd1 O3 125.44(19) 12 .
O2 Cd1 O3 125.44(19) 11 .
O2 Cd1 O3 125.44(19) . 12
O2 Cd1 O3 53.3(6) 12 12
O2 Cd1 O3 125.44(18) 11 12
O3 Cd1 O3 92.6(5) . 12
O2 Cd1 O3 125.44(19) . 11
O2 Cd1 O3 125.44(18) 12 11
O2 Cd1 O3 53.3(5) 11 11
O3 Cd1 O3 92.6(5) . 11
O3 Cd1 O3 92.6(5) 12 11
O2 Cd1 C5 26.1(5) . .
O2 Cd1 C5 120.28(17) 12 .
O2 Cd1 C5 120.28(17) 11 .
O3 Cd1 C5 27.2(4) . .
O3 Cd1 C5 110.8(4) 12 .
O3 Cd1 C5 110.8(4) 11 .
O2 Cd1 C5 120.28(17) . 11
O2 Cd1 C5 120.28(17) 12 11
O2 Cd1 C5 26.1(5) 11 11
O3 Cd1 C5 110.8(4) . 11
O3 Cd1 C5 110.8(4) 12 11
O3 Cd1 C5 27.2(4) 11 11
C5 Cd1 C5 118.84(17) . 11
O2 Cd1 C5 120.28(17) . 12
O2 Cd1 C5 26.1(5) 12 12
O2 Cd1 C5 120.28(17) 11 12
O3 Cd1 C5 110.8(4) . 12
O3 Cd1 C5 27.2(4) 12 12
O3 Cd1 C5 110.8(4) 11 12
C5 Cd1 C5 118.84(17) . 12
C5 Cd1 C5 118.84(17) 11 12
Cd2 Cd2 N1 68.4(2) 25_655 29_655
Cd2 Cd2 N1 68.4(2) 25_655 25_655
N1 Cd2 N1 82.19(16) 29_655 25_655
Cd2 Cd2 N1 68.4(2) 25_655 5
N1 Cd2 N1 136.7(5) 29_655 5
N1 Cd2 N1 82.19(16) 25_655 5
Cd2 Cd2 N1 68.4(2) 25_655 .
N1 Cd2 N1 82.19(16) 29_655 .
N1 Cd2 N1 136.7(5) 25_655 .
N1 Cd2 N1 82.19(16) 5 .
Cd2 Cd2 O4 180.0 25_655 .
N1 Cd2 O4 111.6(2) 29_655 .
N1 Cd2 O4 111.6(2) 25_655 .
N1 Cd2 O4 111.6(2) 5 .
N1 Cd2 O4 111.6(2) . .
C8 N1 C8 111(2) . 3_655
C8 N1 Cd2 121.9(9) . .
C8 N1 Cd2 121.9(9) 3_655 .
C8 N1 Cd2 121.9(9) . 25_655
C8 N1 Cd2 121.9(9) 3_655 25_655
Cd2 N1 Cd2 43.3(5) . 25_655
C5 O2 Cd1 93.4(13) . .
N1 C8 C11 124.8(19) . .
N1 C8 C9 106.1(16) . .
C11 C8 C9 129.1(14) . .
C9 C9 C8 108.6(8) 3_655 .
C9 C9 H9A 125.7 3_655 .
C8 C9 H9A 125.7 . .
C14 C10 C19 119.5(8) . .
C14 C10 C5 121.4(12) . .
C19 C10 C5 119.1(10) . .
C8 C11 C8 131(2) . 21_655
C8 C11 C12 114.5(12) . .
C8 C11 C12 114.5(12) 21_655 .
C19 C12 C19 119.8(13) 21_655 .
C19 C12 C11 120.1(6) 21_655 .
C19 C12 C11 120.1(6) . .
C10 C14 C10 121.3(12) . 21_655
C10 C14 H14A 119.4 . .
C10 C14 H14A 119.4 21_655 .
C12 C19 C10 120.0(9) . .
C12 C19 H19A 120.0 . .
C10 C19 H19A 120.0 . .
C5 O3 Cd1 88.6(13) . .
O2 C5 O3 125(2) . .
O2 C5 C10 119.3(16) . .
O3 C5 C10 116.1(18) . .
O2 C5 Cd1 60.5(11) . .
O3 C5 Cd1 64.1(11) . .
C10 C5 Cd1 179.8(16) . .

loop_
_geom_bond_atom_site_label_1
_geom_bond_atom_site_label_2
_geom_bond_distance
_geom_bond_site_symmetry_2
Cd1 O2 2.337(13) .
Cd1 O2 2.337(13) 12
Cd1 O2 2.337(13) 11
Cd1 O3 2.413(15) .
Cd1 O3 2.413(15) 12
Cd1 O3 2.413(15) 11
Cd1 C5 2.681(19) .
Cd1 C5 2.681(19) 11
Cd1 C5 2.681(19) 12
Cd2 Cd2 1.710(13) 25_655
Cd2 N1 2.32(2) 29_655
Cd2 N1 2.32(2) 25_655
Cd2 N1 2.32(2) 5
Cd2 N1 2.32(2) .
Cd2 O4 2.39(2) .
N1 C8 1.393(14) .
N1 C8 1.393(14) 3_655
N1 Cd2 2.32(2) 25_655
O2 C5 1.18(2) .
C8 C11 1.401(15) .
C8 C9 1.467(15) .
C9 C9 1.357(18) 3_655
C9 H9A 0.9300 .
C10 C14 1.368(13) .
C10 C19 1.398(13) .
C10 C5 1.488(15) .
C11 C8 1.401(15) 21_655
C11 C12 1.493(17) .
C12 C19 1.382(11) 21_655
C12 C19 1.382(11) .
C14 C10 1.368(13) 21_655
C14 H14A 0.9300 .
C19 H19A 0.9300 .
O3 C5 1.226(15) .

loop_
_platon_squeeze_void_nr
_platon_squeeze_void_average_x
_platon_squeeze_void_average_y
_platon_squeeze_void_average_z
_platon_squeeze_void_volume
_platon_squeeze_void_count_electrons
_platon_squeeze_void_content
1 -0.010 -0.007 -0.006 8587 1297 ' '
